data_4078232
loop_
_publ_author_name
'Nesterov, Vitaly'
'Schwieger, Sebastian'
'Schnakenburg, Gregor'
'Grimme, Stefan'
'Streubel, Rainer'

_publ_section_title
;
 SET Oxidation of Li/X Phosphinidenoid Complexes by TEMPO
;
_journal_issue 9
_journal_name_full Organometallics
_journal_page_first 3457
_journal_paper_doi 10.1021/om300099g
_journal_volume 31
_journal_year 2012
_chemical_formula_moiety 'C20 H35 F Li O10 P Si2 W'
_chemical_formula_sum 'C20 H35 F Li O10 P Si2 W'
_chemical_formula_weight 732.42
_chemical_name_systematic
; 
 ? 
;
_space_group_IT_number 2
_symmetry_cell_setting triclinic
_symmetry_space_group_name_Hall '-P 1'
_symmetry_space_group_name_H-M 'P -1'
_atom_sites_solution_hydrogens geom
_atom_sites_solution_primary direct
_atom_sites_solution_secondary difmap
_audit_creation_method SHELXL-97
_cell_angle_alpha 91.249(2)
_cell_angle_beta 93.490(2)
_cell_angle_gamma 92.907(2)
_cell_formula_units_Z 4
_cell_length_a 10.1458(9)
_cell_length_b 16.7946(15)
_cell_length_c 17.6451(15)
_cell_measurement_reflns_used 4896
_cell_measurement_temperature 100(2)
_cell_measurement_theta_max 29.93
_cell_measurement_theta_min 2.38
_cell_volume 2996.3(5)
_computing_cell_refinement 'Bruker SAINT'
_computing_data_collection 'Bruker APEX2'
_computing_data_reduction 'Bruker SAINT'
_computing_molecular_graphics 'Bruker SHELXTL'
_computing_publication_material 'Bruker SHELXTL'
_computing_structure_refinement 'SHELXL-97 (Sheldrick, 2008)'
_computing_structure_solution 'SHELXS-97 (Sheldrick, 2008)'
_diffrn_ambient_temperature 100(2)
_diffrn_measured_fraction_theta_full 0.945
_diffrn_measured_fraction_theta_max 0.945
_diffrn_measurement_device_type 'Bruker X8-KappaApexII'
_diffrn_measurement_method '\f and \w CCD rotation images, thin slices'
_diffrn_radiation_monochromator graphite
_diffrn_radiation_source 'fine-focus sealed tube'
_diffrn_radiation_type MoK\a
_diffrn_radiation_wavelength 0.71073
_diffrn_reflns_av_R_equivalents 0.1141
_diffrn_reflns_av_sigmaI/netI 0.0465
_diffrn_reflns_limit_h_max 12
_diffrn_reflns_limit_h_min -12
_diffrn_reflns_limit_k_max 20
_diffrn_reflns_limit_k_min -20
_diffrn_reflns_limit_l_max 21
_diffrn_reflns_limit_l_min 0
_diffrn_reflns_number 33689
_diffrn_reflns_theta_full 25.25
_diffrn_reflns_theta_max 25.25
_diffrn_reflns_theta_min 1.16
_diffrn_standards_number 0
_exptl_absorpt_coefficient_mu 4.040
_exptl_absorpt_correction_T_max 0.6626
_exptl_absorpt_correction_T_min 0.3046
_exptl_absorpt_correction_type empirical
_exptl_absorpt_process_details 'Twinabs 2009/2, Bruker AXS 2009'
_exptl_crystal_colour 'light yellowish'
_exptl_crystal_density_diffrn 1.624
_exptl_crystal_density_method 'not measured'
_exptl_crystal_description rod
_exptl_crystal_F_000 1456
_exptl_crystal_size_max 0.39
_exptl_crystal_size_mid 0.20
_exptl_crystal_size_min 0.11
_refine_diff_density_max 4.048
_refine_diff_density_min -2.690
_refine_diff_density_rms 0.211
_refine_ls_extinction_method none
_refine_ls_goodness_of_fit_ref 1.088
_refine_ls_hydrogen_treatment constr
_refine_ls_matrix_type full
_refine_ls_number_parameters 691
_refine_ls_number_reflns 10252
_refine_ls_number_restraints 24
_refine_ls_restrained_S_all 1.087
_refine_ls_R_factor_all 0.0526
_refine_ls_R_factor_gt 0.0494
_refine_ls_shift/su_max 0.007
_refine_ls_shift/su_mean 0.000
_refine_ls_structure_factor_coef Fsqd
_refine_ls_weighting_details 'calc w=1/[\s^2^(Fo^2^)+(0.0721P)^2^+27.1405P] where P=(Fo^2^+2Fc^2^)/3'
_refine_ls_weighting_scheme calc
_refine_ls_wR_factor_gt 0.1329
_refine_ls_wR_factor_ref 0.1363
_reflns_number_gt 9807
_reflns_number_total 10252
_reflns_threshold_expression >2sigma(I)
_cod_data_source_file om300099g_si_001.cif
_cod_data_source_block Greg1605_0t2
_cod_depositor_comments
;
The following automatic conversions were performed:

'_symmetry_cell_setting' value 'Triclinic' changed to 'triclinic'
according to /home/saulius/struct/CIF-dictionaries/cif_core.dic
dictionary named 'cif_core.dic' version 2.4.1 from
2010-06-29.

'_exptl_absorpt_correction_type' value 'Empirical'
changed to 'empirical' according to
/home/saulius/struct/CIF-dictionaries/cif_core.dic dictionary named
'cif_core.dic' version 2.4.1 from 2010-06-29.

Automatic conversion script
Id: cif_fix_values 1715 2011-07-08 13:25:40Z adriana 
;
_cod_database_code 4078232

loop_
_symmetry_equiv_pos_as_xyz
'x, y, z'
'-x, -y, -z'

loop_
_atom_site_label
_atom_site_type_symbol
_atom_site_fract_x
_atom_site_fract_y
_atom_site_fract_z
_atom_site_U_iso_or_equiv
_atom_site_adp_type
_atom_site_occupancy
_atom_site_symmetry_multiplicity
_atom_site_calc_flag
_atom_site_refinement_flags
_atom_site_disorder_assembly
_atom_site_disorder_group
C1 C 0.7714(10) 0.1949(7) 1.0073(6) 0.024(2) Uani 1 1 d . . .
H1A H 0.8045 0.1399 1.0085 0.029 Uiso 1 1 calc R . .
C2 C 0.8932(16) 0.1978(13) 1.1707(8) 0.065(5) Uani 1 1 d . . .
H2A H 0.9574 0.2435 1.1738 0.078 Uiso 1 1 calc R . .
H2B H 0.9336 0.1514 1.1490 0.078 Uiso 1 1 calc R . .
H2C H 0.8660 0.1855 1.2217 0.078 Uiso 1 1 calc R . .
C3 C 0.6055(15) 0.1583(9) 1.1436(9) 0.047(4) Uani 1 1 d . . .
H3A H 0.6215 0.1020 1.1341 0.056 Uiso 1 1 calc R . .
H3B H 0.5225 0.1714 1.1166 0.056 Uiso 1 1 calc R . .
H3C H 0.5995 0.1681 1.1982 0.056 Uiso 1 1 calc R . .
C4 C 0.7066(13) 0.3290(8) 1.1202(8) 0.039(3) Uani 1 1 d . . .
H4A H 0.6109 0.3340 1.1126 0.047 Uiso 1 1 calc R . .
H4B H 0.7518 0.3606 1.0826 0.047 Uiso 1 1 calc R . .
H4C H 0.7367 0.3486 1.1714 0.047 Uiso 1 1 calc R . .
C5 C 0.5282(16) 0.0871(9) 0.9572(9) 0.048(4) Uani 1 1 d . . .
H5A H 0.4895 0.0876 1.0067 0.057 Uiso 1 1 calc R . .
H5B H 0.5925 0.0455 0.9558 0.057 Uiso 1 1 calc R . .
H5C H 0.4581 0.0761 0.9171 0.057 Uiso 1 1 calc R . .
C6 C 0.5025(13) 0.2680(9) 0.9606(9) 0.042(3) Uani 1 1 d . . .
H6A H 0.5485 0.3196 0.9526 0.051 Uiso 1 1 calc R . .
H6B H 0.4769 0.2656 1.0132 0.051 Uiso 1 1 calc R . .
H6C H 0.4232 0.2617 0.9260 0.051 Uiso 1 1 calc R . .
C7 C 0.6453(14) 0.1875(10) 0.8389(8) 0.046(3) Uani 1 1 d . . .
H7C H 0.5626 0.1738 0.8087 0.055 Uiso 1 1 calc R . .
H7B H 0.7104 0.1482 0.8282 0.055 Uiso 1 1 calc R . .
H7A H 0.6794 0.2406 0.8256 0.055 Uiso 1 1 calc R . .
C8 C 0.5207(13) 0.4790(10) 0.8590(8) 0.042(3) Uani 1 1 d . A .
H8A H 0.4743 0.5286 0.8676 0.051 Uiso 1 1 calc R . .
H8B H 0.4538 0.4338 0.8562 0.051 Uiso 1 1 calc R . .
C9 C 0.5848(15) 0.4836(10) 0.7860(9) 0.051(4) Uani 1 1 d . A .
H9A H 0.5172 0.4802 0.7430 0.061 Uiso 1 1 calc R . .
H9B H 0.6374 0.5346 0.7835 0.061 Uiso 1 1 calc R . .
C10 C 0.737(2) 0.3979(15) 0.7181(11) 0.037(4) Uani 0.60(2) 1 d PU A 1
H10A H 0.6890 0.4139 0.6710 0.045 Uiso 0.60(2) 1 calc PR A 1
H10B H 0.7456 0.3394 0.7156 0.045 Uiso 0.60(2) 1 calc PR A 1
C11 C 0.8706(18) 0.4389(11) 0.7254(10) 0.056(5) Uani 0.60(2) 1 d P A 1
H11A H 0.9246 0.4187 0.6849 0.067 Uiso 0.60(2) 1 calc PR A 1
H11B H 0.8621 0.4968 0.7184 0.067 Uiso 0.60(2) 1 calc PR A 1
C10S C 0.763(3) 0.471(2) 0.7262(17) 0.037(4) Uani 0.40(2) 1 d PU A 2
H10C H 0.7208 0.4719 0.6742 0.044 Uiso 0.40(2) 1 calc PR A 2
H10D H 0.7771 0.5269 0.7458 0.044 Uiso 0.40(2) 1 calc PR A 2
C11S C 0.8706(18) 0.4389(11) 0.7254(10) 0.056(5) Uani 0.40(2) 1 d P A 2
H11C H 0.9307 0.4722 0.6954 0.067 Uiso 0.40(2) 1 calc PR A 2
H11D H 0.8554 0.3866 0.6984 0.067 Uiso 0.40(2) 1 calc PR A 2
C12 C 1.0227(14) 0.4920(9) 0.8249(9) 0.048(4) Uani 0.510(15) 1 d P A 1
H12A H 1.0826 0.5072 0.7848 0.058 Uiso 0.510(15) 1 calc PR A 1
H12B H 1.0777 0.4748 0.8693 0.058 Uiso 0.510(15) 1 calc PR A 1
C13 C 0.953(2) 0.5609(15) 0.8470(15) 0.036(4) Uani 0.510(15) 1 d PU A 1
H13A H 0.9030 0.5832 0.8029 0.043 Uiso 0.510(15) 1 calc PR A 1
H13B H 1.0133 0.6031 0.8716 0.043 Uiso 0.510(15) 1 calc PR A 1
C14 C 0.763(2) 0.5892(15) 0.9199(14) 0.035(4) Uani 0.510(15) 1 d PU A 1
H14A H 0.8066 0.6335 0.9516 0.042 Uiso 0.510(15) 1 calc PR A 1
H14B H 0.7221 0.6106 0.8728 0.042 Uiso 0.510(15) 1 calc PR A 1
C15 C 0.6638(13) 0.5403(8) 0.9631(8) 0.036(3) Uani 0.510(15) 1 d P A 1
H15A H 0.7059 0.5264 1.0128 0.043 Uiso 0.510(15) 1 calc PR A 1
H15B H 0.5881 0.5732 0.9729 0.043 Uiso 0.510(15) 1 calc PR A 1
C12S C 1.0227(14) 0.4920(9) 0.8249(9) 0.048(4) Uani 0.490(15) 1 d P A 2
H12C H 1.0024 0.5407 0.7968 0.058 Uiso 0.490(15) 1 calc PR A 2
H12D H 1.1155 0.4799 0.8175 0.058 Uiso 0.490(15) 1 calc PR A 2
C13S C 1.002(2) 0.5060(16) 0.9148(15) 0.036(4) Uani 0.490(15) 1 d PU A 2
H13C H 1.0146 0.4575 0.9447 0.043 Uiso 0.490(15) 1 calc PR A 2
H13D H 1.0577 0.5514 0.9378 0.043 Uiso 0.490(15) 1 calc PR A 2
C14S C 0.814(3) 0.5315(17) 0.9763(15) 0.036(4) Uani 0.490(15) 1 d PU A 2
H14C H 0.8570 0.5789 1.0039 0.043 Uiso 0.490(15) 1 calc PR A 2
H14D H 0.8328 0.4834 1.0058 0.043 Uiso 0.490(15) 1 calc PR A 2
C15S C 0.6638(13) 0.5403(8) 0.9631(8) 0.036(3) Uani 0.490(15) 1 d P A 2
H15C H 0.6220 0.5458 1.0120 0.043 Uiso 0.490(15) 1 calc PR A 2
H15D H 0.6455 0.5875 0.9323 0.043 Uiso 0.490(15) 1 calc PR A 2
C16 C 1.1964(12) 0.1220(7) 0.8348(7) 0.030(3) Uani 1 1 d . . .
C17 C 1.1678(12) 0.1697(7) 0.9902(7) 0.028(3) Uani 1 1 d . . .
C18 C 0.9613(12) 0.0761(7) 0.9062(7) 0.029(3) Uani 1 1 d . . .
C19 C 0.9611(12) 0.1941(7) 0.7873(7) 0.028(3) Uani 1 1 d . . .
C20 C 1.1596(11) 0.2900(7) 0.8763(6) 0.024(2) Uani 1 1 d . . .
C21 C 0.3198(11) 0.3119(7) 0.5144(6) 0.027(2) Uani 1 1 d . . .
H21A H 0.3665 0.3656 0.5217 0.032 Uiso 1 1 calc R . .
C22 C 0.437(2) 0.2961(12) 0.6783(8) 0.067(5) Uani 1 1 d . . .
H22A H 0.4629 0.3532 0.6801 0.081 Uiso 1 1 calc R . .
H22B H 0.5096 0.2661 0.6597 0.081 Uiso 1 1 calc R . .
H22C H 0.4184 0.2787 0.7294 0.081 Uiso 1 1 calc R . .
C23 C 0.1591(19) 0.3374(11) 0.6550(10) 0.068(5) Uani 1 1 d . . .
H23A H 0.0788 0.3341 0.6210 0.082 Uiso 1 1 calc R . .
H23B H 0.1920 0.3932 0.6612 0.082 Uiso 1 1 calc R . .
H23C H 0.1388 0.3165 0.7046 0.082 Uiso 1 1 calc R . .
C24 C 0.2300(15) 0.1702(9) 0.6131(8) 0.047(4) Uani 1 1 d . . .
H24A H 0.2840 0.1394 0.5801 0.057 Uiso 1 1 calc R . .
H24B H 0.1372 0.1645 0.5942 0.057 Uiso 1 1 calc R . .
H24C H 0.2389 0.1503 0.6649 0.057 Uiso 1 1 calc R . .
C25 C 0.1097(16) 0.4296(9) 0.4764(11) 0.055(4) Uani 1 1 d . . .
H25A H 0.1814 0.4697 0.4698 0.066 Uiso 1 1 calc R . .
H25B H 0.0851 0.4314 0.5293 0.066 Uiso 1 1 calc R . .
H25C H 0.0330 0.4409 0.4427 0.066 Uiso 1 1 calc R . .
C26 C 0.0338(13) 0.2487(9) 0.4653(9) 0.045(3) Uani 1 1 d . . .
H26A H 0.0080 0.2502 0.5179 0.053 Uiso 1 1 calc R . .
H26B H 0.0677 0.1965 0.4536 0.053 Uiso 1 1 calc R . .
H26C H -0.0432 0.2576 0.4309 0.053 Uiso 1 1 calc R . .
C27 C 0.1908(12) 0.3276(9) 0.3494(7) 0.040(3) Uani 1 1 d . . .
H27C H 0.1070 0.3372 0.3213 0.047 Uiso 1 1 calc R . .
H27B H 0.2210 0.2755 0.3340 0.047 Uiso 1 1 calc R . .
H27A H 0.2573 0.3694 0.3385 0.047 Uiso 1 1 calc R . .
C28 C 0.0074(12) 0.0309(7) 0.3750(7) 0.032(3) Uani 1 1 d . . .
H28A H -0.0369 0.0801 0.3881 0.039 Uiso 1 1 calc R . .
H28B H -0.0560 -0.0151 0.3802 0.039 Uiso 1 1 calc R . .
C29 C 0.0478(12) 0.0343(8) 0.2937(7) 0.033(3) Uani 1 1 d . . .
H29A H 0.0848 -0.0164 0.2780 0.040 Uiso 1 1 calc R . .
H29B H -0.0290 0.0447 0.2586 0.040 Uiso 1 1 calc R . .
C30 C 0.2088(13) 0.1072(7) 0.2235(6) 0.029(3) Uani 1 1 d . . .
H30A H 0.2475 0.1622 0.2202 0.035 Uiso 1 1 calc R . .
H30B H 0.1426 0.0974 0.1804 0.035 Uiso 1 1 calc R . .
C31 C 0.3150(12) 0.0491(7) 0.2193(7) 0.027(3) Uani 1 1 d . . .
H31A H 0.2766 -0.0063 0.2194 0.033 Uiso 1 1 calc R . .
H31B H 0.3621 0.0563 0.1722 0.033 Uiso 1 1 calc R . .
C32 C 0.4879(13) 0.0023(8) 0.3020(8) 0.038(3) Uani 1 1 d . . .
H32A H 0.5702 0.0247 0.3292 0.046 Uiso 1 1 calc R . .
H32B H 0.5119 -0.0249 0.2548 0.046 Uiso 1 1 calc R . .
C33 C 0.4184(15) -0.0573(8) 0.3517(7) 0.038(3) Uani 1 1 d . . .
H33A H 0.3399 -0.0835 0.3237 0.046 Uiso 1 1 calc R . .
H33B H 0.4789 -0.0988 0.3686 0.046 Uiso 1 1 calc R . .
C34 C 0.3006(17) -0.0541(9) 0.4664(8) 0.046(4) Uani 1 1 d . . .
H34A H 0.3085 -0.0274 0.5171 0.055 Uiso 1 1 calc R . .
H34B H 0.3315 -0.1088 0.4718 0.055 Uiso 1 1 calc R . .
C35 C 0.1593(15) -0.0578(8) 0.4361(8) 0.040(3) Uani 1 1 d . . .
H35A H 0.1496 -0.0880 0.3871 0.048 Uiso 1 1 calc R . .
H35B H 0.1024 -0.0849 0.4723 0.048 Uiso 1 1 calc R . .
C36 C 0.7608(13) 0.3768(9) 0.3424(7) 0.039(3) Uani 1 1 d . . .
C37 C 0.7138(12) 0.3386(7) 0.4968(7) 0.029(3) Uani 1 1 d . . .
C38 C 0.5278(12) 0.4293(7) 0.4075(6) 0.027(2) Uani 1 1 d . . .
C39 C 0.4993(13) 0.3060(8) 0.2903(8) 0.033(3) Uani 1 1 d . . .
C40 C 0.6839(12) 0.2137(8) 0.3780(7) 0.030(3) Uani 1 1 d . . .
O1 O 0.8328(8) 0.3272(6) 0.9309(5) 0.035(2) Uani 1 1 d . . .
O2 O 0.6153(8) 0.4682(5) 0.9231(5) 0.0268(17) Uani 1 1 d . . .
O3 O 0.6673(10) 0.4191(8) 0.7823(6) 0.059(3) Uani 1 1 d . . .
O4 O 0.9355(9) 0.4265(6) 0.7974(5) 0.040(2) Uani 1 1 d . . .
O5 O 0.8603(10) 0.5245(7) 0.9026(6) 0.051(3) Uani 1 1 d . . .
O6 O 1.2719(11) 0.0870(7) 0.8024(6) 0.056(3) Uani 1 1 d . . .
O7 O 1.2273(9) 0.1619(6) 1.0450(5) 0.040(2) Uani 1 1 d . . .
O8 O 0.9023(11) 0.0187(5) 0.9187(6) 0.044(2) Uani 1 1 d . . .
O9 O 0.9090(9) 0.2042(6) 0.7288(5) 0.039(2) Uani 1 1 d . . .
O10 O 1.2135(9) 0.3495(6) 0.8706(6) 0.043(2) Uani 1 1 d . . .
O11 O 0.3481(8) 0.1832(5) 0.4271(5) 0.0292(18) Uani 1 1 d . . .
O12 O 0.1210(9) 0.0233(5) 0.4257(5) 0.0311(19) Uani 1 1 d . . .
O13 O 0.1459(8) 0.0987(5) 0.2937(4) 0.0250(17) Uani 1 1 d . . .
O14 O 0.4029(8) 0.0644(5) 0.2838(4) 0.0283(18) Uani 1 1 d . . .
O15 O 0.3800(9) -0.0111(5) 0.4157(5) 0.036(2) Uani 1 1 d . . .
O16 O 0.8490(11) 0.4067(9) 0.3151(6) 0.066(3) Uani 1 1 d . . .
O17 O 0.7726(10) 0.3483(7) 0.5522(5) 0.048(3) Uani 1 1 d . . .
O18 O 0.4800(11) 0.4896(6) 0.4138(5) 0.046(2) Uani 1 1 d . . .
O19 O 0.4390(9) 0.2975(6) 0.2353(5) 0.039(2) Uani 1 1 d . . .
O20 O 0.7252(9) 0.1521(6) 0.3691(5) 0.039(2) Uani 1 1 d . . .
Li1 Li 0.786(2) 0.4118(12) 0.8763(12) 0.034(5) Uani 1 1 d . A .
Li2 Li 0.2918(18) 0.0907(11) 0.3788(11) 0.026(4) Uani 1 1 d . . .
F1 F 0.9843(7) 0.2917(4) 1.0361(4) 0.0364(16) Uani 1 1 d . . .
F2 F 0.5134(7) 0.2123(4) 0.5348(4) 0.0335(15) Uani 1 1 d . . .
Si1 Si 0.7453(3) 0.2223(2) 1.10896(18) 0.0319(7) Uani 1 1 d . . .
Si2 Si 0.6137(3) 0.1868(2) 0.9417(2) 0.0317(7) Uani 1 1 d . . .
Si3 Si 0.2874(4) 0.2777(2) 0.6136(2) 0.0409(9) Uani 1 1 d . . .
Si4 Si 0.1661(3) 0.3288(2) 0.4527(2) 0.0311(7) Uani 1 1 d . . .
P1 P 0.8980(3) 0.25543(18) 0.96182(16) 0.0238(6) Uani 1 1 d . . .
P2 P 0.4319(3) 0.25176(17) 0.46376(16) 0.0214(6) Uani 1 1 d . . .
W1 W 1.06252(4) 0.18122(3) 0.88862(2) 0.02099(12) Uani 1 1 d . . .
W2 W 0.60920(4) 0.32353(3) 0.39294(2) 0.02447(13) Uani 1 1 d . . .

loop_
_atom_site_aniso_label
_atom_site_aniso_U_11
_atom_site_aniso_U_22
_atom_site_aniso_U_33
_atom_site_aniso_U_23
_atom_site_aniso_U_13
_atom_site_aniso_U_12
C1 0.022(5) 0.036(6) 0.017(5) 0.011(5) 0.007(4) 0.011(5)
C2 0.046(8) 0.128(17) 0.023(7) 0.016(9) -0.008(6) 0.030(10)
C3 0.049(8) 0.044(8) 0.051(9) 0.012(7) 0.019(7) 0.010(6)
C4 0.033(7) 0.042(7) 0.042(8) 0.000(6) 0.004(6) 0.006(6)
C5 0.054(10) 0.042(8) 0.048(9) 0.002(7) 0.011(7) -0.006(7)
C6 0.027(7) 0.053(8) 0.049(8) 0.013(7) 0.011(6) 0.004(6)
C7 0.033(7) 0.071(10) 0.033(7) 0.003(7) -0.003(6) -0.009(7)
C8 0.026(7) 0.065(9) 0.038(8) -0.002(7) 0.008(6) 0.011(6)
C9 0.039(8) 0.067(10) 0.045(9) 0.006(7) -0.009(7) 0.010(7)
C10 0.042(10) 0.052(10) 0.017(8) 0.005(8) -0.004(7) 0.016(9)
C11 0.057(11) 0.068(11) 0.043(9) -0.003(8) 0.021(8) -0.024(9)
C10S 0.042(10) 0.052(10) 0.017(8) 0.005(8) -0.005(7) 0.016(9)
C11S 0.057(11) 0.068(11) 0.043(9) -0.003(8) 0.021(8) -0.024(9)
C12 0.033(7) 0.049(8) 0.060(10) 0.005(7) 0.000(7) -0.013(6)
C13 0.028(9) 0.037(10) 0.040(10) -0.007(8) 0.008(8) -0.017(8)
C14 0.036(6) 0.037(6) 0.031(6) -0.003(5) -0.001(5) -0.001(5)
C15 0.034(7) 0.039(7) 0.036(7) -0.011(6) 0.016(6) -0.002(6)
C12S 0.033(7) 0.049(8) 0.060(10) 0.005(7) 0.000(7) -0.013(6)
C13S 0.028(9) 0.038(10) 0.040(10) -0.007(8) 0.008(8) -0.017(8)
C14S 0.037(6) 0.038(6) 0.032(6) -0.003(4) -0.001(4) -0.001(4)
C15S 0.034(7) 0.039(7) 0.036(7) -0.011(6) 0.016(6) -0.002(6)
C16 0.033(6) 0.034(6) 0.024(6) 0.000(5) -0.005(5) 0.013(5)
C17 0.029(6) 0.029(6) 0.026(6) -0.004(5) -0.006(5) 0.004(5)
C18 0.030(6) 0.033(7) 0.024(6) 0.000(5) 0.001(5) -0.002(5)
C19 0.029(6) 0.032(6) 0.022(6) -0.007(5) -0.004(5) 0.001(5)
C20 0.015(5) 0.033(6) 0.023(6) 0.000(5) 0.005(4) -0.001(4)
C21 0.031(6) 0.027(6) 0.024(6) -0.004(5) 0.016(5) 0.005(5)
C22 0.101(15) 0.076(12) 0.024(8) -0.009(8) 0.000(8) 0.000(11)
C23 0.083(13) 0.075(12) 0.052(10) -0.010(9) 0.048(10) 0.012(10)
C24 0.049(8) 0.052(9) 0.042(8) 0.010(7) 0.015(7) -0.002(7)
C25 0.051(9) 0.035(7) 0.083(12) 0.002(8) 0.022(8) 0.020(7)
C26 0.020(6) 0.050(8) 0.064(10) 0.000(7) -0.001(6) 0.004(6)
C27 0.031(6) 0.049(8) 0.039(7) 0.006(6) -0.008(5) 0.016(6)
C28 0.027(6) 0.029(6) 0.041(7) 0.001(5) 0.010(5) 0.000(5)
C29 0.033(6) 0.038(7) 0.028(6) 0.006(5) -0.004(5) 0.000(5)
C30 0.042(7) 0.029(6) 0.016(5) 0.003(5) 0.000(5) 0.001(5)
C31 0.022(6) 0.034(6) 0.025(6) 0.005(5) -0.003(5) 0.001(5)
C32 0.034(7) 0.050(8) 0.034(7) -0.002(6) 0.010(5) 0.018(6)
C33 0.059(9) 0.035(7) 0.024(6) 0.004(5) 0.013(6) 0.021(6)
C34 0.074(11) 0.045(8) 0.022(7) 0.015(6) 0.016(7) 0.014(7)
C35 0.061(9) 0.030(7) 0.032(7) 0.007(5) 0.023(7) 0.001(6)
C36 0.026(7) 0.071(9) 0.018(6) 0.001(6) 0.000(5) 0.001(6)
C37 0.023(6) 0.031(6) 0.034(7) 0.007(5) 0.014(5) -0.004(5)
C38 0.040(7) 0.034(6) 0.008(5) -0.004(4) 0.000(4) 0.011(5)
C39 0.028(6) 0.034(7) 0.039(8) 0.004(6) 0.017(6) 0.008(5)
C40 0.023(6) 0.050(8) 0.018(6) 0.006(5) 0.001(5) 0.013(6)
O1 0.037(5) 0.046(5) 0.025(4) 0.012(4) 0.014(4) 0.019(4)
O2 0.021(4) 0.031(4) 0.028(4) -0.005(3) 0.004(3) 0.000(3)
O3 0.031(5) 0.118(10) 0.028(5) -0.020(6) -0.001(4) 0.030(6)
O4 0.038(5) 0.050(5) 0.030(5) 0.005(4) 0.007(4) -0.011(4)
O5 0.034(5) 0.074(7) 0.044(6) -0.023(5) 0.007(4) -0.006(5)
O6 0.057(7) 0.075(7) 0.040(6) -0.008(5) 0.015(5) 0.034(6)
O7 0.028(5) 0.060(6) 0.029(5) 0.009(4) -0.008(4) -0.003(4)
O8 0.065(7) 0.027(5) 0.040(6) 0.004(4) -0.001(5) -0.003(5)
O9 0.037(5) 0.058(6) 0.022(5) 0.001(4) -0.005(4) -0.001(4)
O10 0.032(5) 0.040(6) 0.055(6) 0.000(5) -0.002(5) -0.006(4)
O11 0.024(4) 0.030(4) 0.035(5) -0.004(4) 0.014(3) 0.002(4)
O12 0.035(5) 0.031(4) 0.029(5) 0.003(4) 0.007(4) 0.011(4)
O13 0.023(4) 0.026(4) 0.026(4) 0.000(3) 0.002(3) 0.000(3)
O14 0.033(5) 0.033(4) 0.020(4) 0.000(3) 0.005(3) 0.010(4)
O15 0.045(5) 0.041(5) 0.024(4) -0.002(4) 0.003(4) 0.018(4)
O16 0.040(6) 0.116(11) 0.041(6) 0.021(7) 0.007(5) -0.012(6)
O17 0.036(5) 0.076(7) 0.031(5) -0.002(5) -0.016(4) -0.002(5)
O18 0.063(7) 0.049(6) 0.025(5) -0.005(4) -0.006(4) 0.009(5)
O19 0.035(5) 0.066(6) 0.016(4) -0.011(4) -0.008(4) 0.009(4)
O20 0.035(5) 0.048(6) 0.036(5) -0.002(4) 0.004(4) 0.016(4)
Li1 0.029(10) 0.032(10) 0.040(12) 0.000(9) -0.006(9) 0.002(8)
Li2 0.021(9) 0.032(10) 0.025(10) 0.000(8) 0.001(7) 0.012(7)
F1 0.032(4) 0.048(4) 0.029(4) -0.013(3) 0.007(3) 0.003(3)
F2 0.030(4) 0.042(4) 0.030(4) 0.009(3) 0.003(3) 0.007(3)
Si1 0.0351(18) 0.0438(19) 0.0194(16) 0.0108(14) 0.0104(13) 0.0141(15)
Si2 0.0247(17) 0.0408(19) 0.0296(18) 0.0059(15) 0.0001(13) 0.0002(15)
Si3 0.055(2) 0.046(2) 0.0242(18) -0.0013(16) 0.0170(16) 0.0060(17)
Si4 0.0230(16) 0.0308(17) 0.041(2) 0.0008(15) 0.0098(14) 0.0117(14)
P1 0.0229(14) 0.0328(15) 0.0168(14) 0.0025(11) 0.0055(11) 0.0060(11)
P2 0.0198(13) 0.0262(14) 0.0190(14) -0.0012(11) 0.0034(11) 0.0063(11)
W1 0.0198(2) 0.0290(2) 0.0146(2) -0.00053(18) 0.00260(17) 0.00378(19)
W2 0.0203(2) 0.0380(3) 0.0156(2) 0.0006(2) 0.00355(18) 0.0035(2)

loop_
_atom_type_symbol
_atom_type_description
_atom_type_scat_dispersion_real
_atom_type_scat_dispersion_imag
_atom_type_scat_source
C C 0.0033 0.0016 'International Tables Vol C Tables 4.2.6.8 and 6.1.1.4'
H H 0.0000 0.0000 'International Tables Vol C Tables 4.2.6.8 and 6.1.1.4'
O O 0.0106 0.0060 'International Tables Vol C Tables 4.2.6.8 and 6.1.1.4'
Li Li -0.0003 0.0001 'International Tables Vol C Tables 4.2.6.8 and 6.1.1.4'
F F 0.0171 0.0103 'International Tables Vol C Tables 4.2.6.8 and 6.1.1.4'
Si Si 0.0817 0.0704 'International Tables Vol C Tables 4.2.6.8 and 6.1.1.4'
P P 0.1023 0.0942 'International Tables Vol C Tables 4.2.6.8 and 6.1.1.4'
W W -0.8490 6.8722 'International Tables Vol C Tables 4.2.6.8 and 6.1.1.4'

loop_
_geom_angle_atom_site_label_1
_geom_angle_atom_site_label_2
_geom_angle_atom_site_label_3
_geom_angle
P1 C1 Si1 116.1(6)
P1 C1 Si2 108.9(5)
Si1 C1 Si2 114.7(6)
P1 C1 H1A 105.3
Si1 C1 H1A 105.3
Si2 C1 H1A 105.3
Si1 C2 H2A 109.5
Si1 C2 H2B 109.5
H2A C2 H2B 109.5
Si1 C2 H2C 109.5
H2A C2 H2C 109.5
H2B C2 H2C 109.5
Si1 C3 H3A 109.5
Si1 C3 H3B 109.5
H3A C3 H3B 109.5
Si1 C3 H3C 109.5
H3A C3 H3C 109.5
H3B C3 H3C 109.5
Si1 C4 H4A 109.5
Si1 C4 H4B 109.5
H4A C4 H4B 109.5
Si1 C4 H4C 109.5
H4A C4 H4C 109.5
H4B C4 H4C 109.5
Si2 C5 H5A 109.5
Si2 C5 H5B 109.5
H5A C5 H5B 109.5
Si2 C5 H5C 109.5
H5A C5 H5C 109.5
H5B C5 H5C 109.5
Si2 C6 H6A 109.5
Si2 C6 H6B 109.5
H6A C6 H6B 109.5
Si2 C6 H6C 109.5
H6A C6 H6C 109.5
H6B C6 H6C 109.5
Si2 C7 H7C 109.5
Si2 C7 H7B 109.5
H7C C7 H7B 109.5
Si2 C7 H7A 109.5
H7C C7 H7A 109.5
H7B C7 H7A 109.5
O2 C8 C9 112.4(11)
O2 C8 H8A 109.1
C9 C8 H8A 109.1
O2 C8 H8B 109.1
C9 C8 H8B 109.1
H8A C8 H8B 107.9
O3 C9 C8 107.2(12)
O3 C9 H9A 110.3
C8 C9 H9A 110.3
O3 C9 H9B 110.3
C8 C9 H9B 110.3
H9A C9 H9B 108.5
O3 C10 C11 108.7(17)
O3 C10 H10A 109.9
C11 C10 H10A 109.9
O3 C10 H10B 109.9
C11 C10 H10B 109.9
H10A C10 H10B 108.3
O4 C11 C10 111.5(14)
O4 C11 H11A 109.3
C10 C11 H11A 109.3
O4 C11 H11B 109.3
C10 C11 H11B 109.3
H11A C11 H11B 108.0
O3 C10S H10C 110.1
O3 C10S H10D 110.1
H10C C10S H10D 108.4
O4 C12 C13 112.7(14)
O4 C12 H12A 109.1
C13 C12 H12A 109.1
O4 C12 H12B 109.1
C13 C12 H12B 109.1
H12A C12 H12B 107.8
C12 C13 O5 101.0(17)
C12 C13 H13A 111.6
O5 C13 H13A 111.6
C12 C13 H13B 111.6
O5 C13 H13B 111.6
H13A C13 H13B 109.4
C15 C14 O5 99.9(16)
C15 C14 H14A 111.8
O5 C14 H14A 111.8
C15 C14 H14B 111.8
O5 C14 H14B 111.8
H14A C14 H14B 109.5
O2 C15 C14 113.1(13)
O2 C15 H15A 109.0
C14 C15 H15A 109.0
O2 C15 H15B 109.0
C14 C15 H15B 109.0
H15A C15 H15B 107.8
O5 C13S Li1 48.8(9)
O5 C13S H13C 112.9
Li1 C13S H13C 75.8
O5 C13S H13D 112.9
Li1 C13S H13D 159.7
H13C C13S H13D 110.3
O5 C14S Li1 49.7(11)
O5 C14S H14C 110.8
Li1 C14S H14C 157.9
O5 C14S H14D 110.8
Li1 C14S H14D 74.9
H14C C14S H14D 108.9
O6 C16 W1 178.5(12)
O7 C17 W1 178.2(11)
O8 C18 W1 177.0(11)
O9 C19 W1 176.2(11)
O10 C20 W1 179.0(11)
P2 C21 Si4 110.7(6)
P2 C21 Si3 114.9(6)
Si4 C21 Si3 114.4(6)
P2 C21 H21A 105.2
Si4 C21 H21A 105.2
Si3 C21 H21A 105.2
Si3 C22 H22A 109.5
Si3 C22 H22B 109.5
H22A C22 H22B 109.5
Si3 C22 H22C 109.5
H22A C22 H22C 109.5
H22B C22 H22C 109.5
Si3 C23 H23A 109.5
Si3 C23 H23B 109.5
H23A C23 H23B 109.5
Si3 C23 H23C 109.5
H23A C23 H23C 109.5
H23B C23 H23C 109.5
Si3 C24 H24A 109.5
Si3 C24 H24B 109.5
H24A C24 H24B 109.5
Si3 C24 H24C 109.5
H24A C24 H24C 109.5
H24B C24 H24C 109.5
Si4 C25 H25A 109.5
Si4 C25 H25B 109.5
H25A C25 H25B 109.5
Si4 C25 H25C 109.5
H25A C25 H25C 109.5
H25B C25 H25C 109.5
Si4 C26 H26A 109.5
Si4 C26 H26B 109.5
H26A C26 H26B 109.5
Si4 C26 H26C 109.5
H26A C26 H26C 109.5
H26B C26 H26C 109.5
Si4 C27 H27C 109.5
Si4 C27 H27B 109.5
H27C C27 H27B 109.5
Si4 C27 H27A 109.5
H27C C27 H27A 109.5
H27B C27 H27A 109.5
O12 C28 C29 110.2(9)
O12 C28 H28A 109.6
C29 C28 H28A 109.6
O12 C28 H28B 109.6
C29 C28 H28B 109.6
H28A C28 H28B 108.1
O13 C29 C28 105.0(10)
O13 C29 H29A 110.7
C28 C29 H29A 110.7
O13 C29 H29B 110.7
C28 C29 H29B 110.7
H29A C29 H29B 108.8
O13 C30 C31 109.7(9)
O13 C30 H30A 109.7
C31 C30 H30A 109.7
O13 C30 H30B 109.7
C31 C30 H30B 109.7
H30A C30 H30B 108.2
O14 C31 C30 106.7(10)
O14 C31 H31A 110.4
C30 C31 H31A 110.4
O14 C31 H31B 110.4
C30 C31 H31B 110.4
H31A C31 H31B 108.6
O14 C32 C33 109.5(10)
O14 C32 H32A 109.8
C33 C32 H32A 109.8
O14 C32 H32B 109.8
C33 C32 H32B 109.8
H32A C32 H32B 108.2
O15 C33 C32 105.3(10)
O15 C33 H33A 110.7
C32 C33 H33A 110.7
O15 C33 H33B 110.7
C32 C33 H33B 110.7
H33A C33 H33B 108.8
O15 C34 C35 109.5(10)
O15 C34 H34A 109.8
C35 C34 H34A 109.8
O15 C34 H34B 109.8
C35 C34 H34B 109.8
H34A C34 H34B 108.2
O12 C35 C34 107.6(11)
O12 C35 H35A 110.2
C34 C35 H35A 110.2
O12 C35 H35B 110.2
C34 C35 H35B 110.2
H35A C35 H35B 108.5
O16 C36 W2 178.4(11)
O17 C37 W2 178.1(11)
O18 C38 W2 178.2(9)
O19 C39 W2 179.0(12)
O20 C40 W2 179.4(11)
P1 O1 Li1 165.3(9)
C15 O2 C8 115.3(10)
C15 O2 Li1 107.8(9)
C8 O2 Li1 106.4(9)
C9 O3 C10 124.9(14)
C9 O3 C10S 89.5(15)
C10 O3 C10S 47.0(16)
C9 O3 Li1 112.3(11)
C10 O3 Li1 109.0(12)
C10S O3 Li1 101.8(14)
C11 O4 C12 114.0(11)
C11 O4 Li1 107.1(10)
C12 O4 Li1 107.1(10)
C14S O5 C13S 104.9(16)
C14S O5 C13 144.9(16)
C13S O5 C13 64.3(15)
C14S O5 C14 60.6(15)
C13S O5 C14 141.6(15)
C13 O5 C14 105.8(16)
C14S O5 Li1 98.3(14)
C13S O5 Li1 97.8(13)
C13 O5 Li1 115.9(13)
C14 O5 Li1 118.6(12)
P2 O11 Li2 164.1(8)
C28 O12 C35 114.6(10)
C28 O12 Li2 108.2(8)
C35 O12 Li2 107.1(9)
C29 O13 C30 114.5(9)
C29 O13 Li2 112.6(8)
C30 O13 Li2 107.7(8)
C31 O14 C32 115.1(10)
C31 O14 Li2 109.0(8)
C32 O14 Li2 109.5(9)
C34 O15 C33 114.8(10)
C34 O15 Li2 111.6(9)
C33 O15 Li2 110.1(9)
O1 Li1 O3 131.1(12)
O1 Li1 O5 122.4(11)
O3 Li1 O5 106.5(11)
O1 Li1 O4 104.6(10)
O3 Li1 O4 82.2(9)
O5 Li1 O4 78.2(8)
O1 Li1 O2 111.1(11)
O3 Li1 O2 79.3(8)
O5 Li1 O2 77.6(8)
O4 Li1 O2 143.7(11)
O1 Li1 C14S 103.4(11)
O3 Li1 C14S 120.5(11)
O5 Li1 C14S 32.0(7)
O4 Li1 C14S 108.4(10)
O2 Li1 C14S 57.6(8)
O1 Li1 C13S 97.1(11)
O3 Li1 C13S 126.2(12)
O5 Li1 C13S 33.4(7)
O4 Li1 C13S 60.8(8)
O2 Li1 C13S 107.5(10)
C14S Li1 C13S 51.3(9)
O11 Li2 O13 116.0(10)
O11 Li2 O15 116.6(10)
O13 Li2 O15 127.4(10)
O11 Li2 O14 112.7(10)
O13 Li2 O14 81.0(7)
O15 Li2 O14 79.8(7)
O11 Li2 O12 116.8(10)
O13 Li2 O12 77.7(7)
O15 Li2 O12 78.8(7)
O14 Li2 O12 130.5(10)
C4 Si1 C2 111.7(8)
C4 Si1 C3 108.8(6)
C2 Si1 C3 104.8(8)
C4 Si1 C1 111.7(6)
C2 Si1 C1 109.7(6)
C3 Si1 C1 109.8(6)
C6 Si2 C7 107.7(7)
C6 Si2 C5 110.4(7)
C7 Si2 C5 105.4(7)
C6 Si2 C1 112.0(6)
C7 Si2 C1 113.6(6)
C5 Si2 C1 107.5(6)
C22 Si3 C23 105.1(9)
C22 Si3 C24 110.6(8)
C23 Si3 C24 108.4(8)
C22 Si3 C21 110.6(7)
C23 Si3 C21 110.5(7)
C24 Si3 C21 111.5(6)
C27 Si4 C25 106.2(7)
C27 Si4 C26 105.0(7)
C25 Si4 C26 111.7(7)
C27 Si4 C21 114.3(5)
C25 Si4 C21 108.3(7)
C26 Si4 C21 111.3(6)
O1 P1 F1 102.8(5)
O1 P1 C1 107.2(5)
F1 P1 C1 100.2(5)
O1 P1 W1 122.2(3)
F1 P1 W1 104.1(3)
C1 P1 W1 116.9(4)
O11 P2 F2 104.5(4)
O11 P2 C21 106.1(5)
F2 P2 C21 100.5(5)
O11 P2 W2 121.0(3)
F2 P2 W2 103.9(3)
C21 P2 W2 117.9(4)
C16 W1 C19 89.0(5)
C16 W1 C18 89.7(5)
C19 W1 C18 91.7(5)
C16 W1 C17 90.6(5)
C19 W1 C17 178.9(5)
C18 W1 C17 89.3(5)
C16 W1 C20 93.4(5)
C19 W1 C20 89.7(5)
C18 W1 C20 176.6(5)
C17 W1 C20 89.2(5)
C16 W1 P1 177.7(3)
C19 W1 P1 93.3(4)
C18 W1 P1 90.2(4)
C17 W1 P1 87.1(4)
C20 W1 P1 86.7(3)
C36 W2 C38 90.7(6)
C36 W2 C40 91.5(6)
C38 W2 C40 177.5(5)
C36 W2 C37 89.9(5)
C38 W2 C37 90.5(5)
C40 W2 C37 90.7(5)
C36 W2 C39 92.1(5)
C38 W2 C39 89.7(5)
C40 W2 C39 89.0(5)
C37 W2 C39 178.0(4)
C36 W2 P2 175.4(4)
C38 W2 P2 91.9(4)
C40 W2 P2 85.9(4)
C37 W2 P2 86.4(3)
C39 W2 P2 91.6(4)

loop_
_geom_bond_atom_site_label_1
_geom_bond_atom_site_label_2
_geom_bond_distance
C1 P1 1.831(11)
C1 Si1 1.880(11)
C1 Si2 1.914(11)
C1 H1A 1.0000
C2 Si1 1.868(13)
C2 H2A 0.9800
C2 H2B 0.9800
C2 H2C 0.9800
C3 Si1 1.877(14)
C3 H3A 0.9800
C3 H3B 0.9800
C3 H3C 0.9800
C4 Si1 1.863(14)
C4 H4A 0.9800
C4 H4B 0.9800
C4 H4C 0.9800
C5 Si2 1.880(14)
C5 H5A 0.9800
C5 H5B 0.9800
C5 H5C 0.9800
C6 Si2 1.850(14)
C6 H6A 0.9800
C6 H6B 0.9800
C6 H6C 0.9800
C7 Si2 1.863(14)
C7 H7C 0.9800
C7 H7B 0.9800
C7 H7A 0.9800
C8 O2 1.458(16)
C8 C9 1.48(2)
C8 H8A 0.9900
C8 H8B 0.9900
C9 O3 1.404(19)
C9 H9A 0.9900
C9 H9B 0.9900
C10 O3 1.42(2)
C10 C11 1.48(3)
C10 H10A 0.9900
C10 H10B 0.9900
C11 O4 1.42(2)
C11 H11A 0.9900
C11 H11B 0.9900
C10S O3 1.66(4)
C10S H10C 0.9900
C10S H10D 0.9900
C12 O4 1.433(16)
C12 C13 1.45(3)
C12 H12A 0.9900
C12 H12B 0.9900
C13 O5 1.51(3)
C13 H13A 0.9900
C13 H13B 0.9900
C14 C15 1.52(3)
C14 O5 1.54(3)
C14 H14A 0.9900
C14 H14B 0.9900
C15 O2 1.437(15)
C15 H15A 0.9900
C15 H15B 0.9900
C13S O5 1.49(3)
C13S Li1 2.68(3)
C13S H13C 0.9900
C13S H13D 0.9900
C14S O5 1.41(3)
C14S Li1 2.64(3)
C14S H14C 0.9900
C14S H14D 0.9900
C16 O6 1.159(16)
C16 W1 1.997(12)
C17 O7 1.122(14)
C17 W1 2.048(11)
C18 O8 1.141(15)
C18 W1 2.037(12)
C19 O9 1.151(14)
C19 W1 2.029(11)
C20 O10 1.124(14)
C20 W1 2.053(12)
C21 P2 1.820(11)
C21 Si4 1.883(12)
C21 Si3 1.896(12)
C21 H21A 1.0000
C22 Si3 1.854(18)
C22 H22A 0.9800
C22 H22B 0.9800
C22 H22C 0.9800
C23 Si3 1.858(16)
C23 H23A 0.9800
C23 H23B 0.9800
C23 H23C 0.9800
C24 Si3 1.868(16)
C24 H24A 0.9800
C24 H24B 0.9800
C24 H24C 0.9800
C25 Si4 1.862(14)
C25 H25A 0.9800
C25 H25B 0.9800
C25 H25C 0.9800
C26 Si4 1.878(14)
C26 H26A 0.9800
C26 H26B 0.9800
C26 H26C 0.9800
C27 Si4 1.854(14)
C27 H27C 0.9800
C27 H27B 0.9800
C27 H27A 0.9800
C28 O12 1.428(15)
C28 C29 1.517(17)
C28 H28A 0.9900
C28 H28B 0.9900
C29 O13 1.432(14)
C29 H29A 0.9900
C29 H29B 0.9900
C30 O13 1.434(14)
C30 C31 1.494(17)
C30 H30A 0.9900
C30 H30B 0.9900
C31 O14 1.414(14)
C31 H31A 0.9900
C31 H31B 0.9900
C32 O14 1.417(15)
C32 C33 1.520(19)
C32 H32A 0.9900
C32 H32B 0.9900
C33 O15 1.440(14)
C33 H33A 0.9900
C33 H33B 0.9900
C34 O15 1.424(16)
C34 C35 1.50(2)
C34 H34A 0.9900
C34 H34B 0.9900
C35 O12 1.448(15)
C35 H35A 0.9900
C35 H35B 0.9900
C36 O16 1.141(16)
C36 W2 2.006(13)
C37 O17 1.117(15)
C37 W2 2.066(13)
C38 O18 1.152(15)
C38 W2 2.014(11)
C39 O19 1.118(16)
C39 W2 2.075(14)
C40 O20 1.146(15)
C40 W2 2.048(13)
O1 P1 1.501(9)
O1 Li1 1.80(2)
O2 Li1 2.21(2)
O3 Li1 2.00(2)
O4 Li1 2.13(2)
O5 Li1 2.03(2)
O11 P2 1.506(9)
O11 Li2 1.81(2)
O12 Li2 2.23(2)
O13 Li2 2.054(19)
O14 Li2 2.13(2)
O15 Li2 2.07(2)
F1 P1 1.621(7)
F2 P2 1.631(7)
P1 W1 2.532(3)
P2 W2 2.524(3)

loop_
_geom_torsion_atom_site_label_1
_geom_torsion_atom_site_label_2
_geom_torsion_atom_site_label_3
_geom_torsion_atom_site_label_4
_geom_torsion
O2 C8 C9 O3 48.9(17)
O3 C10 C11 O4 51(2)
O4 C12 C13 O5 54(2)
O5 C14 C15 O2 -52.0(18)
O12 C28 C29 O13 -55.1(12)
O13 C30 C31 O14 -57.2(12)
O14 C32 C33 O15 -55.6(14)
O15 C34 C35 O12 -56.6(14)
C14 C15 O2 C8 -74.5(16)
C14 C15 O2 Li1 44.2(16)
C9 C8 O2 C15 94.8(14)
C9 C8 O2 Li1 -24.7(15)
C8 C9 O3 C10 174.0(16)
C8 C9 O3 C10S -152.9(16)
C8 C9 O3 Li1 -50.3(16)
C11 C10 O3 C9 91(2)
C11 C10 O3 C10S 43.1(19)
C11 C10 O3 Li1 -45(2)
C10 C11 O4 C12 -148.2(16)
C10 C11 O4 Li1 -29.9(19)
C13 C12 O4 C11 71(2)
C13 C12 O4 Li1 -47.7(18)
Li1 C14S O5 C13S -100.4(15)
Li1 C14S O5 C13 -167(3)
Li1 C14S O5 C14 118.2(14)
Li1 C13S O5 C14S 100.7(16)
Li1 C13S O5 C13 -115.0(14)
Li1 C13S O5 C14 162(3)
C12 C13 O5 C14S 128(3)
C12 C13 O5 C13S 49.3(17)
C12 C13 O5 C14 -170.5(16)
C12 C13 O5 Li1 -37(2)
C15 C14 O5 C14S -45.4(16)
C15 C14 O5 C13S -122(2)
C15 C14 O5 C13 170.0(15)
C15 C14 O5 Li1 37.8(19)
C29 C28 O12 C35 -85.5(12)
C29 C28 O12 Li2 33.9(12)
C34 C35 O12 C28 160.2(10)
C34 C35 O12 Li2 40.2(12)
C28 C29 O13 C30 173.6(9)
C28 C29 O13 Li2 50.2(12)
C31 C30 O13 C29 -81.1(12)
C31 C30 O13 Li2 44.9(11)
C30 C31 O14 C32 162.6(10)
C30 C31 O14 Li2 39.2(12)
C33 C32 O14 C31 -86.4(13)
C33 C32 O14 Li2 36.7(13)
C35 C34 O15 C33 -82.4(14)
C35 C34 O15 Li2 43.7(14)
C32 C33 O15 C34 173.9(11)
C32 C33 O15 Li2 46.9(13)
P1 O1 Li1 O3 86(4)
P1 O1 Li1 O5 -92(4)
P1 O1 Li1 O4 -7(4)
P1 O1 Li1 O2 180(3)
P1 O1 Li1 C14S -120(4)
P1 O1 Li1 C13S -68(4)
C9 O3 Li1 O1 137.5(17)
C10 O3 Li1 O1 -80(2)
C10S O3 Li1 O1 -128(2)
C9 O3 Li1 O5 -44.6(15)
C10 O3 Li1 O5 98.1(16)
C10S O3 Li1 O5 49.7(17)
C9 O3 Li1 O4 -119.8(12)
C10 O3 Li1 O4 22.9(15)
C10S O3 Li1 O4 -25.5(15)
C9 O3 Li1 O2 28.8(12)
C10 O3 Li1 O2 171.5(14)
C10S O3 Li1 O2 123.2(14)
C9 O3 Li1 C14S -13.0(18)
C10 O3 Li1 C14S 129.7(17)
C10S O3 Li1 C14S 81.3(18)
C9 O3 Li1 C13S -75.1(17)
C10 O3 Li1 C13S 67.6(19)
C10S O3 Li1 C13S 19(2)
C14S O5 Li1 O1 -60.3(18)
C13S O5 Li1 O1 46.0(18)
C13 O5 Li1 O1 111.2(18)
C14 O5 Li1 O1 -121.2(16)
C14S O5 Li1 O3 121.6(15)
C13S O5 Li1 O3 -132.0(14)
C13 O5 Li1 O3 -66.8(17)
C14 O5 Li1 O3 60.7(17)
C14S O5 Li1 O4 -160.3(13)
C13S O5 Li1 O4 -54.0(12)
C13 O5 Li1 O4 11.2(15)
C14 O5 Li1 O4 138.8(13)
C14S O5 Li1 O2 46.9(13)
C13S O5 Li1 O2 153.3(12)
C13 O5 Li1 O2 -141.5(14)
C14 O5 Li1 O2 -13.9(15)
C13S O5 Li1 C14S 106.3(17)
C13 O5 Li1 C14S 172(2)
C14 O5 Li1 C14S -60.9(17)
C14S O5 Li1 C13S -106.3(17)
C13 O5 Li1 C13S 65.2(17)
C14 O5 Li1 C13S -167.2(19)
C11 O4 Li1 O1 134.7(12)
C12 O4 Li1 O1 -102.6(12)
C11 O4 Li1 O3 4.2(13)
C12 O4 Li1 O3 126.9(10)
C11 O4 Li1 O5 -104.6(11)
C12 O4 Li1 O5 18.1(11)
C11 O4 Li1 O2 -56(2)
C12 O4 Li1 O2 67(2)
C11 O4 Li1 C14S -115.5(13)
C12 O4 Li1 C14S 7.3(13)
C11 O4 Li1 C13S -135.3(13)
C12 O4 Li1 C13S -12.6(11)
C15 O2 Li1 O1 104.3(12)
C8 O2 Li1 O1 -131.4(11)
C15 O2 Li1 O3 -125.6(10)
C8 O2 Li1 O3 -1.4(11)
C15 O2 Li1 O5 -15.8(10)
C8 O2 Li1 O5 108.4(10)
C15 O2 Li1 O4 -65(2)
C8 O2 Li1 O4 59(2)
C15 O2 Li1 C14S 11.5(11)
C8 O2 Li1 C14S 135.7(11)
C15 O2 Li1 C13S -0.8(13)
C8 O2 Li1 C13S 123.4(11)
O5 C14S Li1 O1 131.0(15)
O5 C14S Li1 O3 -71.3(16)
O5 C14S Li1 O4 20.3(14)
O5 C14S Li1 O2 -122.3(15)
O5 C14S Li1 C13S 42.7(12)
O5 C13S Li1 O1 -142.2(15)
O5 C13S Li1 O3 62.0(16)
O5 C13S Li1 O4 115.0(14)
O5 C13S Li1 O2 -27.4(12)
O5 C13S Li1 C14S -40.7(11)
P2 O11 Li2 O13 -133(3)
P2 O11 Li2 O15 47(4)
P2 O11 Li2 O14 -42(4)
P2 O11 Li2 O12 138(3)
C29 O13 Li2 O11 -139.5(11)
C30 O13 Li2 O11 93.4(12)
C29 O13 Li2 O15 39.9(15)
C30 O13 Li2 O15 -87.2(13)
C29 O13 Li2 O14 109.5(9)
C30 O13 Li2 O14 -17.6(9)
C29 O13 Li2 O12 -25.5(9)
C30 O13 Li2 O12 -152.6(7)
C34 O15 Li2 O11 98.5(13)
C33 O15 Li2 O11 -132.7(11)
C34 O15 Li2 O13 -80.9(14)
C33 O15 Li2 O13 47.8(16)
C34 O15 Li2 O14 -151.1(9)
C33 O15 Li2 O14 -22.3(10)
C34 O15 Li2 O12 -16.0(10)
C33 O15 Li2 O12 112.7(9)
C31 O14 Li2 O11 -127.4(10)
C32 O14 Li2 O11 105.9(11)
C31 O14 Li2 O13 -12.9(10)
C32 O14 Li2 O13 -139.6(9)
C31 O14 Li2 O15 118.0(8)
C32 O14 Li2 O15 -8.7(10)
C31 O14 Li2 O12 52.4(14)
C32 O14 Li2 O12 -74.3(14)
C28 O12 Li2 O11 107.4(11)
C35 O12 Li2 O11 -128.6(11)
C28 O12 Li2 O13 -5.7(9)
C35 O12 Li2 O13 118.3(9)
C28 O12 Li2 O15 -138.4(8)
C35 O12 Li2 O15 -14.3(9)
C28 O12 Li2 O14 -72.4(13)
C35 O12 Li2 O14 51.7(14)
P1 C1 Si1 C4 55.7(8)
Si2 C1 Si1 C4 -72.9(8)
P1 C1 Si1 C2 -68.8(9)
Si2 C1 Si1 C2 162.6(9)
P1 C1 Si1 C3 176.5(6)
Si2 C1 Si1 C3 47.9(8)
P1 C1 Si2 C6 -90.3(7)
Si1 C1 Si2 C6 41.8(8)
P1 C1 Si2 C7 32.1(9)
Si1 C1 Si2 C7 164.2(7)
P1 C1 Si2 C5 148.3(7)
Si1 C1 Si2 C5 -79.6(8)
P2 C21 Si3 C22 69.8(9)
Si4 C21 Si3 C22 -160.5(8)
P2 C21 Si3 C23 -174.3(8)
Si4 C21 Si3 C23 -44.6(10)
P2 C21 Si3 C24 -53.7(9)
Si4 C21 Si3 C24 76.0(8)
P2 C21 Si4 C27 -28.2(9)
Si3 C21 Si4 C27 -159.9(7)
P2 C21 Si4 C25 -146.3(7)
Si3 C21 Si4 C25 82.0(8)
P2 C21 Si4 C26 90.6(8)
Si3 C21 Si4 C26 -41.2(9)
Li1 O1 P1 F1 104(4)
Li1 O1 P1 C1 -151(4)
Li1 O1 P1 W1 -12(4)
Si1 C1 P1 O1 -85.9(7)
Si2 C1 P1 O1 45.4(7)
Si1 C1 P1 F1 21.0(7)
Si2 C1 P1 F1 152.3(5)
Si1 C1 P1 W1 132.6(5)
Si2 C1 P1 W1 -96.0(5)
Li2 O11 P2 F2 -63(3)
Li2 O11 P2 C21 -168(3)
Li2 O11 P2 W2 54(3)
Si4 C21 P2 O11 -46.3(7)
Si3 C21 P2 O11 85.2(7)
Si4 C21 P2 F2 -154.8(5)
Si3 C21 P2 F2 -23.4(7)
Si4 C21 P2 W2 93.1(6)
Si3 C21 P2 W2 -135.4(5)
O6 C16 W1 C19 -33(47)
O6 C16 W1 C18 59(47)
O6 C16 W1 C17 148(46)
O6 C16 W1 C20 -123(46)
O6 C16 W1 P1 146(40)
O9 C19 W1 C16 -70(17)
O9 C19 W1 C18 -160(17)
O9 C19 W1 C17 -2(38)
O9 C19 W1 C20 23(17)
O9 C19 W1 P1 110(17)
O8 C18 W1 C16 156(21)
O8 C18 W1 C19 -115(21)
O8 C18 W1 C17 65(21)
O8 C18 W1 C20 0(27)
O8 C18 W1 P1 -22(21)
O7 C17 W1 C16 -16(38)
O7 C17 W1 C19 -85(48)
O7 C17 W1 C18 73(38)
O7 C17 W1 C20 -110(38)
O7 C17 W1 P1 164(38)
O10 C20 W1 C16 -100(65)
O10 C20 W1 C19 171(100)
O10 C20 W1 C18 56(67)
O10 C20 W1 C17 -9(65)
O10 C20 W1 P1 78(65)
O1 P1 W1 C16 143(9)
F1 P1 W1 C16 28(9)
C1 P1 W1 C16 -82(9)
O1 P1 W1 C19 -38.2(6)
F1 P1 W1 C19 -153.5(5)
C1 P1 W1 C19 97.1(5)
O1 P1 W1 C18 -129.9(6)
F1 P1 W1 C18 114.8(4)
C1 P1 W1 C18 5.4(5)
O1 P1 W1 C17 140.7(6)
F1 P1 W1 C17 25.5(5)
C1 P1 W1 C17 -84.0(5)
O1 P1 W1 C20 51.3(6)
F1 P1 W1 C20 -63.9(4)
C1 P1 W1 C20 -173.4(5)
O16 C36 W2 C38 111(52)
O16 C36 W2 C40 -71(52)
O16 C36 W2 C37 20(52)
O16 C36 W2 C39 -160(52)
O16 C36 W2 P2 -15(56)
O18 C38 W2 C36 78(37)
O18 C38 W2 C40 -74(40)
O18 C38 W2 C37 168(37)
O18 C38 W2 C39 -14(37)
O18 C38 W2 P2 -106(37)
O20 C40 W2 C36 -92(100)
O20 C40 W2 C38 59(100)
O20 C40 W2 C37 178(100)
O20 C40 W2 C39 0(100)
O20 C40 W2 P2 91(100)
O17 C37 W2 C36 18(37)
O17 C37 W2 C38 -72(37)
O17 C37 W2 C40 110(37)
O17 C37 W2 C39 -170(31)
O17 C37 W2 P2 -164(37)
O19 C39 W2 C36 -100(77)
O19 C39 W2 C38 -9(77)
O19 C39 W2 C40 169(77)
O19 C39 W2 C37 88(80)
O19 C39 W2 P2 83(77)
O11 P2 W2 C36 -111(5)
F2 P2 W2 C36 6(5)
C21 P2 W2 C36 116(5)
O11 P2 W2 C38 123.0(5)
F2 P2 W2 C38 -120.3(4)
C21 P2 W2 C38 -10.1(5)
O11 P2 W2 C40 -55.7(5)
F2 P2 W2 C40 61.0(4)
C21 P2 W2 C40 171.2(6)
O11 P2 W2 C37 -146.6(5)
F2 P2 W2 C37 -29.9(4)
C21 P2 W2 C37 80.3(6)
O11 P2 W2 C39 33.2(5)
F2 P2 W2 C39 149.9(5)
C21 P2 W2 C39 -99.9(6)
